data_7156134
loop_
_publ_author_name
'Lim, Bumhee'
'Park, Seunggun'
'Park, Jae Hyun'
'Gam, Jongsik'
'Kim, Sanghee'
'Yang, Jung Woon'
'Lee, Jeeyeon'

_publ_section_title
;
 A metal-free and mild approach to 1,3,4-oxadiazol-2(3H)-ones via
 oxidative C-C bond cleavage using molecular oxygen.
;
_journal_issue 12
_journal_name_full 'Organic &amp; biomolecular chemistry'
_journal_page_first 2105
_journal_page_last 2113
_journal_paper_doi 10.1039/c7ob03188b
_journal_volume 16
_journal_year 2018
_chemical_formula_moiety 'C11 H8 Cl N3 O2'
_chemical_formula_sum 'C11 H8 Cl N3 O2'
_chemical_formula_weight 249.65
_space_group_crystal_system triclinic
_space_group_IT_number 2
_space_group_name_Hall '-P 1'
_space_group_name_H-M_alt 'P -1'
_symmetry_space_group_name_Hall '-P 1'
_symmetry_space_group_name_H-M 'P -1'
_atom_sites_solution_hydrogens geom
_atom_sites_solution_primary dual
_audit_creation_date 2016-09-22
_audit_creation_method
;
Olex2 1.2
(compiled 2016.09.09 svn.r3337 for OlexSys, GUI svn.r5227)
;
_audit_update_record
;
2017-03-16 deposited with the CCDC.
2018-03-01 downloaded from the CCDC.
;
_cell_angle_alpha 102.453(3)
_cell_angle_beta 90.500(2)
_cell_angle_gamma 98.113(2)
_cell_formula_units_Z 2
_cell_length_a 5.7810(2)
_cell_length_b 8.5176(3)
_cell_length_c 11.7466(4)
_cell_measurement_reflns_used 6576
_cell_measurement_temperature 295.6(2)
_cell_measurement_theta_max 76.1210
_cell_measurement_theta_min 5.3610
_cell_volume 558.69(3)
_computing_cell_refinement 'CrysAlisPro 1.171.38.43d (Rigaku OD, 2015)'
_computing_data_collection 'CrysAlisPro 1.171.38.43d (Rigaku OD, 2015)'
_computing_data_reduction 'CrysAlisPro 1.171.38.43d (Rigaku OD, 2015)'
_computing_molecular_graphics 'Olex2 (Dolomanov et al., 2009)'
_computing_publication_material 'Olex2 (Dolomanov et al., 2009)'
_computing_structure_refinement 'ShelXL (Sheldrick, 2015)'
_computing_structure_solution 'ShelXT (Sheldrick, 2015)'
_diffrn_ambient_environment air
_diffrn_ambient_temperature 295.6(2)
_diffrn_detector 'CCD plate'
_diffrn_detector_area_resol_mean 5.2262
_diffrn_detector_type AtlasS2
_diffrn_measured_fraction_theta_full 1.000
_diffrn_measured_fraction_theta_max 0.993
_diffrn_measurement_details
;
List of Runs (angles in degrees, time in seconds):

  # Type    Start    End  Width  t~exp~   \w     \q     \k     \f   Frames
#--------------------------------------------------------------------------
  1  \w   -112.00 -19.00   1.00    1.00    --  -41.49 -57.00 -60.00   93
  2  \w    -67.00  29.00   1.00    1.00    --  -41.49  57.00  90.00   96
  3  \w     53.00  81.00   1.00    1.00    --   41.49 -99.00-150.00   28
  4  \w     13.00 113.00   1.00    1.00    --   41.49  57.00-150.00  100
  5  \w     31.00  61.00   1.00    1.00    --   41.49-125.00-180.00   30
  6  \w     41.00 140.00   1.00    1.00    --  112.00 -61.00  60.00   99
  7  \w     88.00 171.00   1.00    1.00    --  112.00  30.00 -90.00   83
  8  \w    108.00 156.00   1.00    1.00    --  112.00  61.00 -60.00   48
  9  \w     36.00 114.00   1.00    1.00    --  112.00-111.00-120.00   78
 10  \w     94.00 173.00   1.00    1.00    --  112.00  45.00-180.00   79
 11  \w     36.00 129.00   1.00    1.00    --  112.00 -30.00 -30.00   93
 12  \w     54.00  81.00   1.00    1.00    --  112.00 -94.00  30.00   27
 13  \w     52.00 104.00   1.00    1.00    --  112.00 -94.00  60.00   52
 14  \w     60.00 102.00   1.00    1.00    --  112.00 -94.00 -90.00   42
 15  \w     37.00  91.00   1.00    1.00    --  112.00-111.00   0.00   54
 16  \w     81.00 108.00   1.00    1.00    --  112.00 -94.00 150.00   27
 17  \w     45.00 137.00   1.00    1.00    --  112.00 -45.00-150.00   92
 18  \w     36.00 107.00   1.00    1.00    --  112.00-111.00  30.00   71
 19  \w     87.00 116.00   1.00    1.00    --  112.00  45.00 150.00   29
 20  \w    118.00 146.00   1.00    1.00    --  112.00  45.00 150.00   28
 21  \w     89.00 116.00   1.00    1.00    --  112.00-111.00 -60.00   27
 22  \w     90.00 116.00   1.00    1.00    --  112.00-111.00  90.00   26
 23  \w    102.00 159.00   1.00    1.00    --  112.00 111.00   0.00   57
 24  \w    -46.00 -17.00   1.00    1.00    --  -41.49 -38.00  60.00   29
 25  \w    -81.00 -49.00   1.00    1.00    --  -41.49 -38.00  60.00   32
 26  \w      7.00  34.00   1.00    1.00    --   41.49 -99.00 150.00   27
 27  \w     50.00  82.00   1.00    1.00    --   41.49 -99.00 150.00   32
 28  \w     30.00  71.00   1.00    1.00    --   41.49-125.00   0.00   41
 29  \w      6.00  31.00   1.00    1.00    --   42.00  89.00-172.84   25
 30  \w     12.00  37.00   1.00    1.00    --   46.00  83.00  -3.43   25
 31  \w     17.00  42.00   1.00    1.00    --   50.00  80.00  98.03   25
 32  \w     16.00  41.00   1.00    1.00    --   50.00  82.00-108.73   25
 33  \w     16.00  41.00   1.00    1.00    --   50.00  82.00  54.26   25
 34  \w     21.00  46.00   1.00    1.00    --   54.00  79.00 140.43   25
 35  \w     28.00  53.00   1.00    1.00    --   58.00  75.00-156.33   25
 36  \w     27.00  62.00   1.00    1.00    --   58.00  75.00 -85.47   35
 37  \w     28.00  55.00   1.00    1.00    --   58.00  76.00 -32.29   27
 38  \w     97.00 128.00   1.00    1.00    --   58.00  76.00 -32.29   31
 39  \w     34.00  65.00   1.00    1.00    --   62.00  76.00 147.08   31
 40  \w     98.00 137.00   1.00    1.00    --   62.00  75.00   9.48   39
 41  \w     33.00  61.00   1.00    1.00    --   62.00  75.00   9.48   28
 42  \w    101.00 128.00   1.00    1.00    --   62.00  76.00 147.08   27
 43  \w     93.00 131.00   1.00    1.00    --   66.00  75.00 104.05   38
 44  \w     40.00  71.00   1.00    1.00    --   66.00  75.00-136.57   31
 45  \w     35.00  60.00   1.00    1.00    --   66.00  75.00 104.05   25
 46  \w     40.00  67.00   1.00    1.00    --   70.00  77.00-159.98   27
 47  \w    111.00 148.00   1.00    1.00    --   74.00  73.00  37.30   37
 48  \w     43.00  86.00   1.00    1.00    --   74.00  73.00  37.30   43
 49  \w    135.00 164.00   1.00    1.00    --  112.00  61.00 -30.00   29
 50  \w     89.00 118.00   1.00    1.00    --  112.00  61.00 -30.00   29
 51  \w     88.00 168.00   1.00    1.00    --  112.00  61.00  90.00   80
 52  \w    148.00 175.00   1.00    1.00    --  112.00  77.00-120.00   27
 53  \w    151.00 176.00   1.00    1.00    --  112.00  61.00 -60.00   25
 54  \w     80.00 107.00   1.00    1.00    --  112.00  77.00-120.00   27
 55  \w     84.00 109.00   1.00    1.00    --  112.00  61.00 -60.00   25
 56  \w     87.00 114.00   1.00    1.00    --  112.00  45.00 -30.00   27
 57  \w     87.00 114.00   1.00    1.00    --  112.00  61.00  30.00   27
 58  \w    141.00 168.00   1.00    1.00    --  112.00  77.00  30.00   27
 59  \w     83.00 110.00   1.00    1.00    --  112.00  77.00  90.00   27
 60  \w     79.00 115.00   1.00    1.00    --  112.00  77.00  30.00   36
 61  \w     80.00 105.00   1.00    1.00    --  112.00  77.00  60.00   25
 62  \w     81.00 107.00   1.00    1.00    --  112.00  77.00   0.00   26
 63  \w     86.00 113.00   1.00    1.00    --  112.00  61.00-120.00   27
 64  \w     79.00 152.00   1.00    1.00    --  112.00  77.00 -30.00   73
 65  \w    108.00 151.00   1.00    1.00    --  112.00  77.00  60.00   43
 66  \w     80.00 108.00   1.00    1.00    --  112.00  77.00 -90.00   28
 67  \w     83.00 110.00   1.00    1.00    --  112.00  61.00-180.00   27
 68  \w     84.00 111.00   1.00    1.00    --  112.00  61.00 -90.00   27
 69  \w     79.00 106.00   1.00    1.00    --  112.00  77.00 120.00   27
 70  \w    138.00 165.00   1.00    1.00    --  112.00  61.00 120.00   27
 71  \w    116.00 143.00   1.00    1.00    --  112.00  77.00-150.00   27
 72  \w     79.00 108.00   1.00    1.00    --  112.00  77.00-150.00   29
 73  \w     84.00 112.00   1.00    1.00    --  112.00  61.00 120.00   28
 74  \w     79.00 120.00   1.00    1.00    --  112.00  77.00-180.00   41
 75  \w     87.00 152.00   1.00    1.00    --  112.00  61.00   0.00   65
 76  \w     83.00 117.00   1.00    1.00    --  112.00  61.00  60.00   34
 77  \w     86.00 113.00   1.00    1.00    --  112.00  61.00 150.00   27
;
_diffrn_measurement_device 'four-circle diffractometer'
_diffrn_measurement_device_type 'SuperNova, Dual, Cu at zero, AtlasS2'
_diffrn_measurement_method '\w scans'
_diffrn_orient_matrix_type 'CrysAlisPro convention (1999,Acta A55,543-557)'
_diffrn_orient_matrix_UB_11 0.2491874000
_diffrn_orient_matrix_UB_12 0.0636503000
_diffrn_orient_matrix_UB_13 0.0528529000
_diffrn_orient_matrix_UB_21 -0.0386996000
_diffrn_orient_matrix_UB_22 -0.1126330000
_diffrn_orient_matrix_UB_23 0.0867323000
_diffrn_orient_matrix_UB_31 0.0947943000
_diffrn_orient_matrix_UB_32 -0.1353623000
_diffrn_orient_matrix_UB_33 -0.0880502000
_diffrn_radiation_monochromator mirror
_diffrn_radiation_probe x-ray
_diffrn_radiation_type CuK\a
_diffrn_radiation_wavelength 1.54184
_diffrn_reflns_av_R_equivalents 0.0198
_diffrn_reflns_av_unetI/netI 0.0140
_diffrn_reflns_Laue_measured_fraction_full 1.000
_diffrn_reflns_Laue_measured_fraction_max 0.993
_diffrn_reflns_limit_h_max 7
_diffrn_reflns_limit_h_min -7
_diffrn_reflns_limit_k_max 10
_diffrn_reflns_limit_k_min -10
_diffrn_reflns_limit_l_max 14
_diffrn_reflns_limit_l_min -14
_diffrn_reflns_number 10790
_diffrn_reflns_point_group_measured_fraction_full 1.000
_diffrn_reflns_point_group_measured_fraction_max 0.993
_diffrn_reflns_theta_full 67.684
_diffrn_reflns_theta_max 76.404
_diffrn_reflns_theta_min 3.857
_diffrn_source 'micro-focus sealed X-ray tube'
_diffrn_source_type 'SuperNova (Cu) X-ray Source'
_exptl_absorpt_coefficient_mu 2.993
_exptl_absorpt_correction_T_max 1.00000
_exptl_absorpt_correction_T_min 0.87127
_exptl_absorpt_correction_type multi-scan
_exptl_absorpt_process_details
;
CrysAlisPro 1.171.38.43d (Rigaku Oxford Diffraction, 2015)
Empirical absorption correction using spherical harmonics,
 implemented in SCALE3 ABSPACK scaling algorithm.
;
_exptl_crystal_colour 'clear light colourless'
_exptl_crystal_colour_lustre clear
_exptl_crystal_colour_modifier light
_exptl_crystal_colour_primary colourless
_exptl_crystal_density_diffrn 1.484
_exptl_crystal_description block
_exptl_crystal_F_000 256
_exptl_crystal_size_max 0.157
_exptl_crystal_size_mid 0.134
_exptl_crystal_size_min 0.069
_refine_diff_density_max 0.145
_refine_diff_density_min -0.445
_refine_diff_density_rms 0.075
_refine_ls_extinction_method none
_refine_ls_goodness_of_fit_ref 1.054
_refine_ls_hydrogen_treatment constr
_refine_ls_matrix_type full
_refine_ls_number_parameters 154
_refine_ls_number_reflns 2339
_refine_ls_number_restraints 0
_refine_ls_restrained_S_all 1.054
_refine_ls_R_factor_all 0.0366
_refine_ls_R_factor_gt 0.0345
_refine_ls_shift/su_max 0.001
_refine_ls_shift/su_mean 0.000
_refine_ls_structure_factor_coef Fsqd
_refine_ls_weighting_details 'w=1/[\s^2^(Fo^2^)+(0.0560P)^2^+0.1065P] where P=(Fo^2^+2Fc^2^)/3'
_refine_ls_weighting_scheme calc
_refine_ls_wR_factor_gt 0.0966
_refine_ls_wR_factor_ref 0.0989
_reflns_Friedel_coverage 0.000
_reflns_number_gt 2171
_reflns_number_total 2339
_reflns_threshold_expression 'I > 2\s(I)'
_cod_data_source_file c7ob03188b2.cif
_cod_data_source_block exp_454
_cod_depositor_comments 'Adding full bibliography for 7156133--7156134.cif.'
_cod_database_code 7156134
_chemical_oxdiff_formula C11H8Cl1N3O2
_shelx_space_group_comment
;
The symmetry employed for this shelxl refinement is uniquely defined
by the following loop, which should always be used as a source of
symmetry information in preference to the above space-group names.
They are only intended as comments.
;
_reflns_odcompleteness_completeness 100.00
_reflns_odcompleteness_iscentric 1
_reflns_odcompleteness_theta 74.33
_olex2_refinement_description
;
1. Fixed Uiso
 At 1.2 times of:
  All C(H) groups, All C(H,H) groups
2.a Secondary CH2 refined with riding coordinates:
 C9(H9A,H9B), C10(H10A,H10B)
2.b Aromatic/amide H refined with riding coordinates:
 C2(H2), C3(H3), C5(H5), C6(H6)
;
_shelx_shelxl_version_number 2014/7
_olex2_date_sample_data_collection 2016-09-21
_olex2_submission_special_instructions 'No special instructions were received'
_oxdiff_exptl_absorpt_empirical_details
;
Empirical correction (ABSPACK) includes:
- Absorption correction using spherical harmonics
- Frame scaling
;
_oxdiff_exptl_absorpt_empirical_full_max 1.256
_oxdiff_exptl_absorpt_empirical_full_min 0.811

loop_
_space_group_symop_operation_xyz
'x, y, z'
'-x, -y, -z'

loop_
_atom_site_label
_atom_site_type_symbol
_atom_site_fract_x
_atom_site_fract_y
_atom_site_fract_z
_atom_site_U_iso_or_equiv
_atom_site_adp_type
_atom_site_occupancy
_atom_site_site_symmetry_order
_atom_site_calc_flag
_atom_site_refinement_flags_posn
Cl1 Cl 0.71235(8) 1.00580(5) 0.67963(3) 0.06076(15) Uani 1 1 d .
O1 O 0.10481(17) 0.38641(13) 0.28769(9) 0.0484(2) Uani 1 1 d .
O2 O -0.1032(2) 0.16774(15) 0.16142(11) 0.0626(3) Uani 1 1 d .
N1 N 0.4350(2) 0.40906(14) 0.19289(11) 0.0446(3) Uani 1 1 d .
N2 N 0.2741(2) 0.28269(15) 0.13139(11) 0.0455(3) Uani 1 1 d .
N3 N -0.1021(4) 0.3189(3) -0.11388(19) 0.0967(7) Uani 1 1 d .
C1 C 0.4181(2) 0.59914(16) 0.38076(12) 0.0406(3) Uani 1 1 d .
C2 C 0.2816(3) 0.65087(18) 0.47405(13) 0.0473(3) Uani 1 1 d .
H2 H 0.1277 0.6011 0.4744 0.057 Uiso 1 1 calc R
C3 C 0.3710(3) 0.77546(19) 0.56664(13) 0.0498(3) Uani 1 1 d .
H3 H 0.2794 0.8089 0.6295 0.060 Uiso 1 1 calc R
C4 C 0.5980(3) 0.84889(17) 0.56401(12) 0.0448(3) Uani 1 1 d .
C5 C 0.7375(3) 0.80016(19) 0.47167(14) 0.0495(3) Uani 1 1 d .
H5 H 0.8903 0.8518 0.4712 0.059 Uiso 1 1 calc R
C6 C 0.6487(2) 0.67489(19) 0.38074(13) 0.0474(3) Uani 1 1 d .
H6 H 0.7423 0.6404 0.3190 0.057 Uiso 1 1 calc R
C7 C 0.0719(3) 0.26462(18) 0.18667(13) 0.0479(3) Uani 1 1 d .
C8 C 0.3272(2) 0.46618(17) 0.28415(12) 0.0414(3) Uani 1 1 d .
C9 C 0.3344(3) 0.17890(19) 0.02461(14) 0.0525(4) Uani 1 1 d .
H9A H 0.2326 0.0754 0.0120 0.063 Uiso 1 1 calc R
H9B H 0.4938 0.1584 0.0329 0.063 Uiso 1 1 calc R
C10 C 0.3129(3) 0.2522(2) -0.08092(15) 0.0609(4) Uani 1 1 d .
H10A H 0.4238 0.3513 -0.0709 0.073 Uiso 1 1 calc R
H10B H 0.3538 0.1769 -0.1496 0.073 Uiso 1 1 calc R
C11 C 0.0789(3) 0.2892(2) -0.09990(15) 0.0641(4) Uani 1 1 d .

loop_
_atom_site_aniso_label
_atom_site_aniso_U_11
_atom_site_aniso_U_22
_atom_site_aniso_U_33
_atom_site_aniso_U_23
_atom_site_aniso_U_13
_atom_site_aniso_U_12
Cl1 0.0714(3) 0.0539(2) 0.0508(2) 0.00241(16) -0.00806(18) 0.00278(18)
O1 0.0428(5) 0.0522(6) 0.0454(5) 0.0058(4) 0.0043(4) -0.0012(4)
O2 0.0510(6) 0.0641(7) 0.0619(7) 0.0021(5) 0.0018(5) -0.0096(5)
N1 0.0421(6) 0.0419(6) 0.0477(6) 0.0060(5) 0.0008(5) 0.0049(5)
N2 0.0443(6) 0.0437(6) 0.0451(6) 0.0040(5) 0.0018(5) 0.0039(5)
N3 0.0755(12) 0.1295(19) 0.0825(13) 0.0091(12) -0.0187(10) 0.0301(12)
C1 0.0405(6) 0.0403(7) 0.0425(7) 0.0119(5) 0.0007(5) 0.0064(5)
C2 0.0429(7) 0.0469(7) 0.0512(8) 0.0116(6) 0.0076(6) 0.0016(6)
C3 0.0533(8) 0.0489(8) 0.0466(8) 0.0097(6) 0.0113(6) 0.0061(6)
C4 0.0513(8) 0.0409(7) 0.0424(7) 0.0100(6) -0.0029(6) 0.0069(6)
C5 0.0388(7) 0.0512(8) 0.0562(8) 0.0098(6) 0.0001(6) 0.0017(6)
C6 0.0408(7) 0.0521(8) 0.0477(8) 0.0077(6) 0.0061(6) 0.0062(6)
C7 0.0467(7) 0.0484(8) 0.0464(7) 0.0082(6) 0.0006(6) 0.0036(6)
C8 0.0387(6) 0.0414(7) 0.0452(7) 0.0120(5) 0.0014(5) 0.0056(5)
C9 0.0484(8) 0.0465(8) 0.0572(9) -0.0029(6) 0.0032(6) 0.0113(6)
C10 0.0512(8) 0.0768(11) 0.0486(8) 0.0020(8) 0.0080(6) 0.0064(8)
C11 0.0632(10) 0.0780(12) 0.0449(8) 0.0008(8) -0.0043(7) 0.0092(9)

loop_
_atom_type_symbol
_atom_type_description
_atom_type_scat_dispersion_real
_atom_type_scat_dispersion_imag
_atom_type_scat_source
C C 0.0181 0.0091 'International Tables Vol C Tables 4.2.6.8 and 6.1.1.4'
H H 0.0000 0.0000 'International Tables Vol C Tables 4.2.6.8 and 6.1.1.4'
Cl Cl 0.3639 0.7018 'International Tables Vol C Tables 4.2.6.8 and 6.1.1.4'
N N 0.0311 0.0180 'International Tables Vol C Tables 4.2.6.8 and 6.1.1.4'
O O 0.0492 0.0322 'International Tables Vol C Tables 4.2.6.8 and 6.1.1.4'

loop_
_geom_angle_atom_site_label_1
_geom_angle_atom_site_label_2
_geom_angle_atom_site_label_3
_geom_angle
C8 O1 C7 105.71(11)
C8 N1 N2 103.69(11)
N1 N2 C9 121.09(12)
C7 N2 N1 112.38(12)
C7 N2 C9 126.37(13)
C2 C1 C6 119.18(13)
C2 C1 C8 121.34(13)
C6 C1 C8 119.47(13)
C1 C2 H2 119.5
C3 C2 C1 120.92(13)
C3 C2 H2 119.5
C2 C3 H3 120.6
C4 C3 C2 118.73(14)
C4 C3 H3 120.6
C3 C4 Cl1 119.19(12)
C3 C4 C5 121.49(14)
C5 C4 Cl1 119.32(12)
C4 C5 H5 120.2
C6 C5 C4 119.50(13)
C6 C5 H5 120.2
C1 C6 H6 119.9
C5 C6 C1 120.17(14)
C5 C6 H6 119.9
O2 C7 O1 124.32(14)
O2 C7 N2 131.19(15)
N2 C7 O1 104.49(12)
O1 C8 C1 119.20(12)
N1 C8 O1 113.73(13)
N1 C8 C1 127.05(13)
N2 C9 H9A 109.0
N2 C9 H9B 109.0
N2 C9 C10 112.78(13)
H9A C9 H9B 107.8
C10 C9 H9A 109.0
C10 C9 H9B 109.0
C9 C10 H10A 109.0
C9 C10 H10B 109.0
H10A C10 H10B 107.8
C11 C10 C9 113.07(14)
C11 C10 H10A 109.0
C11 C10 H10B 109.0
N3 C11 C10 179.5(2)

loop_
_geom_bond_atom_site_label_1
_geom_bond_atom_site_label_2
_geom_bond_distance
Cl1 C4 1.7377(15)
O1 C7 1.3892(18)
O1 C8 1.3722(16)
O2 C7 1.2028(19)
N1 N2 1.3840(17)
N1 C8 1.2831(19)
N2 C7 1.3485(19)
N2 C9 1.4466(19)
N3 C11 1.130(3)
C1 C2 1.387(2)
C1 C6 1.3966(19)
C1 C8 1.454(2)
C2 H2 0.9300
C2 C3 1.383(2)
C3 H3 0.9300
C3 C4 1.375(2)
C4 C5 1.384(2)
C5 H5 0.9300
C5 C6 1.374(2)
C6 H6 0.9300
C9 H9A 0.9700
C9 H9B 0.9700
C9 C10 1.515(2)
C10 H10A 0.9700
C10 H10B 0.9700
C10 C11 1.458(3)
